data_7063744
loop_
_publ_author_name
'Gourkhede, Rani'
'Balakrishna, Maravanji S.'

_publ_section_title
;
 Iminophosphorano--phosphine based CuI complexes: utility in 1,3-dipolar
 azide--alkyne cycloaddition and A3-coupling reaction
;
_journal_issue 19
_journal_name_full 'New Journal of Chemistry'
_journal_page_first 7749
_journal_page_last 7757
_journal_paper_doi 10.1039/D5NJ00379B
_journal_volume 49
_journal_year 2025
_chemical_formula_moiety 'C58 H49 Cu I N P2'
_chemical_formula_sum 'C58 H49 Cu I N P2'
_chemical_formula_weight 1012.36
_space_group_crystal_system monoclinic
_space_group_IT_number 4
_space_group_name_Hall 'P 2yb'
_space_group_name_H-M_alt 'P 1 21 1'
_atom_sites_solution_hydrogens geom
_atom_sites_solution_primary dual
_audit_creation_date 2024-10-24
_audit_creation_method
;
Olex2 1.5
(compiled 2024.02.16 svn.r378c4104 for OlexSys, GUI svn.r6928)
;
_audit_update_record
;
2025-01-24 deposited with the CCDC.	2025-04-08 downloaded from the CCDC.
;
_cell_angle_alpha 90
_cell_angle_beta 108.950(4)
_cell_angle_gamma 90
_cell_formula_units_Z 2
_cell_length_a 10.4126(3)
_cell_length_b 19.2175(5)
_cell_length_c 13.0188(5)
_cell_measurement_reflns_used 7598
_cell_measurement_temperature 150.00(10)
_cell_measurement_theta_max 20.4600
_cell_measurement_theta_min 1.9670
_cell_volume 2463.92(15)
_computing_cell_refinement 'CrysAlisPro 1.171.41.93a (Rigaku OD, 2020)'
_computing_data_collection 'CrysAlisPro 1.171.41.93a (Rigaku OD, 2020)'
_computing_data_reduction 'CrysAlisPro 1.171.41.93a (Rigaku OD, 2020)'
_computing_molecular_graphics 'Olex2 1.5 (Dolomanov et al., 2009)'
_computing_publication_material 'Olex2 1.5 (Dolomanov et al., 2009)'
_computing_structure_refinement 'SHELXL 2018/3 (Sheldrick, 2015)'
_computing_structure_solution 'SHELXT 2018/2 (Sheldrick, 2018)'
_diffrn_ambient_environment N~2~
_diffrn_ambient_temperature 150.00(10)
_diffrn_detector 'CCD plate'
_diffrn_measured_fraction_theta_full 0.999
_diffrn_measured_fraction_theta_max 0.999
_diffrn_measurement_details
;
List of Runs (angles in degrees, time in seconds):

  # Type    Start    End  Width  t~exp~   \w     \q     \k     \f   Frames
#--------------------------------------------------------------------------
  1  \w   -108.63  15.87   0.50    3.00    --  -12.98 -59.25  71.08  249
  2  \f    -14.27 185.73   0.50    3.00  77.88 -12.98  31.50    --   400
  3  \w   -108.63  15.87   0.50    3.00    --  -12.98 -59.25  20.08  249
  4  \f    -92.21 139.79   0.50    3.00  16.12 -12.98 -59.25    --   464
;
_diffrn_measurement_device 'abstract diffractometer'
_diffrn_measurement_device_type 'Saxi-CrysAlisPro-abstract goniometer imported SAXI images'
_diffrn_measurement_method '\w and \f scans'
_diffrn_orient_matrix_type 'CrysAlisPro convention (1999,Acta A55,543-557)'
_diffrn_orient_matrix_UB_11 0.0048015000
_diffrn_orient_matrix_UB_12 0.0341148000
_diffrn_orient_matrix_UB_13 0.0215938000
_diffrn_orient_matrix_UB_21 0.0713759000
_diffrn_orient_matrix_UB_22 -0.0005771000
_diffrn_orient_matrix_UB_23 0.0112945000
_diffrn_orient_matrix_UB_31 -0.0084707000
_diffrn_orient_matrix_UB_32 0.0140319000
_diffrn_orient_matrix_UB_33 -0.0522345000
_diffrn_radiation_monochromator graphite
_diffrn_radiation_probe x-ray
_diffrn_radiation_type 'Mo K\a'
_diffrn_radiation_wavelength 0.71073
_diffrn_reflns_av_R_equivalents 0.0576
_diffrn_reflns_av_unetI/netI 0.0450
_diffrn_reflns_Laue_measured_fraction_full 0.999
_diffrn_reflns_Laue_measured_fraction_max 0.999
_diffrn_reflns_limit_h_max 12
_diffrn_reflns_limit_h_min -12
_diffrn_reflns_limit_k_max 22
_diffrn_reflns_limit_k_min -22
_diffrn_reflns_limit_l_max 15
_diffrn_reflns_limit_l_min -13
_diffrn_reflns_number 42861
_diffrn_reflns_point_group_measured_fraction_full 0.999
_diffrn_reflns_point_group_measured_fraction_max 0.999
_diffrn_reflns_theta_full 25.000
_diffrn_reflns_theta_max 25.000
_diffrn_reflns_theta_min 1.964
_diffrn_source 'fine-focus sealed X-ray tube'
_diffrn_source_type 'Enhance (Mo) X-ray Source'
_exptl_absorpt_coefficient_mu 1.173
_exptl_absorpt_correction_T_max 1.00000
_exptl_absorpt_correction_T_min 0.00641
_exptl_absorpt_correction_type multi-scan
_exptl_absorpt_process_details
;
CrysAlisPro 1.171.41.93a (Rigaku Oxford Diffraction, 2020)
Empirical absorption correction using spherical harmonics,
implemented in SCALE3 ABSPACK scaling algorithm.
;
_exptl_crystal_colour white
_exptl_crystal_colour_primary white
_exptl_crystal_density_diffrn 1.365
_exptl_crystal_description block
_exptl_crystal_F_000 1032
_exptl_crystal_size_max 0.098
_exptl_crystal_size_mid 0.073
_exptl_crystal_size_min 0.062
_refine_diff_density_max 0.291
_refine_diff_density_min -0.431
_refine_diff_density_rms 0.045
_refine_ls_abs_structure_details
;
 Flack x determined using 2958 quotients [(I+)-(I-)]/[(I+)+(I-)]
 (Parsons, Flack and Wagner, Acta Cryst. B69 (2013) 249-259).
;
_refine_ls_abs_structure_Flack -0.030(7)
_refine_ls_extinction_method none
_refine_ls_goodness_of_fit_ref 1.038
_refine_ls_hydrogen_treatment constr
_refine_ls_matrix_type full
_refine_ls_number_parameters 569
_refine_ls_number_reflns 8664
_refine_ls_number_restraints 1
_refine_ls_restrained_S_all 1.038
_refine_ls_R_factor_all 0.0460
_refine_ls_R_factor_gt 0.0353
_refine_ls_shift/su_max 0.000
_refine_ls_shift/su_mean 0.000
_refine_ls_structure_factor_coef Fsqd
_refine_ls_weighting_details 'w=1/[\s^2^(Fo^2^)+(0.0289P)^2^+0.1856P] where P=(Fo^2^+2Fc^2^)/3'
_refine_ls_weighting_scheme calc
_refine_ls_wR_factor_gt 0.0694
_refine_ls_wR_factor_ref 0.0752
_reflns_Friedel_coverage 0.936
_reflns_Friedel_fraction_full 0.999
_reflns_Friedel_fraction_max 0.999
_reflns_number_gt 7438
_reflns_number_total 8664
_reflns_threshold_expression 'I > 2\s(I)'
_cod_data_source_file d5nj00379b2.cif
_cod_data_source_block compound_4
_cod_depositor_comments 'Adding full bibliography for 7063743--7063746.cif.'
_cod_database_code 7063744
_shelx_shelxl_version_number 2018/3
_shelx_space_group_comment
;
The symmetry employed for this shelxl refinement is uniquely defined
by the following loop, which should always be used as a source of
symmetry information in preference to the above space-group names.
They are only intended as comments.
;
_shelx_estimated_absorpt_t_max 0.931
_shelx_estimated_absorpt_t_min 0.894
_olex2_refinement_description
;
1. Fixed Uiso
 At 1.2 times of:
  All C(H) groups, All C(H,H) groups
 At 1.5 times of:
  All C(H,H,H) groups
2.a Ternary CH refined with riding coordinates:
 C21(H21), C8(H8)
2.b Secondary CH2 refined with riding coordinates:
 C46(H46A,H46B)
2.c Aromatic/amide H refined with riding coordinates:
 C5(H5), C14(H14), C3(H3), C41(H41), C35(H35), C45(H45), C10(H10), C20(H20),
 C33(H33), C13(H13), C39(H39), C16(H16), C11(H11), C42(H42), C36(H36), C50(H50),
  C38(H38), C12(H12), C43(H43), C51(H51), C52(H52), C19(H19), C49(H49),
 C32(H32), C27(H27), C48(H48), C58(H58), C24(H24), C56(H56), C29(H29), C37(H37),
  C44(H44), C31(H31), C54(H54), C25(H25), C23(H23), C18(H18), C17(H17),
 C55(H55), C57(H57), C26(H26), C30(H30)
2.d Idealised Me refined as rotating group:
 C7(H7A,H7B,H7C)
;

loop_
_space_group_symop_operation_xyz
'x, y, z'
'-x, y+1/2, -z'

loop_
_atom_site_label
_atom_site_type_symbol
_atom_site_fract_x
_atom_site_fract_y
_atom_site_fract_z
_atom_site_U_iso_or_equiv
_atom_site_adp_type
_atom_site_occupancy
_atom_site_site_symmetry_order
_atom_site_calc_flag
_atom_site_refinement_flags_posn
_atom_site_refinement_flags_adp
_atom_site_refinement_flags_occupancy
_atom_site_disorder_assembly
_atom_site_disorder_group
I1 I 0.20926(4) 0.61282(2) 0.49009(4) 0.07319(16) Uani 1 1 d . . . . .
Cu1 Cu 0.38848(6) 0.54323(4) 0.46138(5) 0.04371(17) Uani 1 1 d . . . . .
P1 P 0.52523(13) 0.47421(7) 0.31873(10) 0.0354(3) Uani 1 1 d . . . . .
P2 P 0.57608(14) 0.48869(8) 0.55801(11) 0.0428(4) Uani 1 1 d . . . . .
N1 N 0.3785(4) 0.4997(2) 0.3129(3) 0.0358(10) Uani 1 1 d . . . . .
C1 C 0.2454(5) 0.4881(3) 0.2398(4) 0.0340(11) Uani 1 1 d . . . . .
C2 C 0.1866(5) 0.5349(3) 0.1536(4) 0.0403(12) Uani 1 1 d . . . . .
C9 C 0.1143(5) 0.3609(3) 0.4058(4) 0.0428(13) Uani 1 1 d . . . . .
C34 C 0.5421(6) 0.4113(3) 0.2220(4) 0.0433(13) Uani 1 1 d . . . . .
C4 C -0.0259(5) 0.4692(3) 0.1030(4) 0.0458(14) Uani 1 1 d . . . . .
C40 C 0.6344(5) 0.5465(3) 0.3143(4) 0.0414(12) Uani 1 1 d . . . . .
C6 C 0.1650(5) 0.4343(3) 0.2594(4) 0.0366(12) Uani 1 1 d . . . . .
C5 C 0.0321(5) 0.4259(3) 0.1912(4) 0.0424(13) Uani 1 1 d . . . . .
H5 H -0.020833 0.389218 0.205403 0.051 Uiso 1 1 calc R U . . .
C14 C 0.0583(7) 0.2959(3) 0.3856(6) 0.0622(17) Uani 1 1 d . . . . .
H14 H 0.083489 0.266018 0.337275 0.075 Uiso 1 1 calc R U . . .
C3 C 0.0521(5) 0.5236(3) 0.0887(5) 0.0470(14) Uani 1 1 d . . . . .
H3 H 0.012236 0.555457 0.031328 0.056 Uiso 1 1 calc R U . . .
C46 C 0.6113(5) 0.4369(3) 0.4511(4) 0.0416(13) Uani 1 1 d . . . . .
H46A H 0.710312 0.435847 0.463989 0.050 Uiso 1 1 calc R U . . .
H46B H 0.579897 0.388506 0.453509 0.050 Uiso 1 1 calc R U . . .
C15 C 0.3031(6) 0.3259(3) 0.3364(5) 0.0465(14) Uani 1 1 d . . . . .
C28 C 0.1723(6) 0.6632(3) 0.1076(5) 0.0486(15) Uani 1 1 d . . . . .
C41 C 0.6158(5) 0.6103(4) 0.3547(4) 0.0495(13) Uani 1 1 d . . . . .
H41 H 0.537988 0.617797 0.376196 0.059 Uiso 1 1 calc R U . . .
C21 C 0.2619(5) 0.5981(3) 0.1328(4) 0.0478(14) Uani 1 1 d . . . . .
H21 H 0.336729 0.607729 0.202168 0.057 Uiso 1 1 calc R U . . .
C35 C 0.6381(7) 0.3587(4) 0.2499(5) 0.0605(18) Uani 1 1 d . . . . .
H35 H 0.694657 0.353920 0.323259 0.073 Uiso 1 1 calc R U . . .
C8 C 0.2221(5) 0.3861(3) 0.3571(4) 0.0397(13) Uani 1 1 d . . . . .
H8 H 0.287383 0.414894 0.414725 0.048 Uiso 1 1 calc R U . . .
C45 C 0.7484(6) 0.5365(4) 0.2823(5) 0.0573(16) Uani 1 1 d . . . . .
H45 H 0.764670 0.492576 0.255457 0.069 Uiso 1 1 calc R U . . .
C10 C 0.0755(6) 0.4030(4) 0.4771(5) 0.0595(17) Uani 1 1 d . . . . .
H10 H 0.110980 0.448843 0.491458 0.071 Uiso 1 1 calc R U . . .
C22 C 0.3296(6) 0.5852(3) 0.0465(5) 0.0570(17) Uani 1 1 d . . . . .
C47 C 0.7337(5) 0.5315(3) 0.6342(4) 0.0483(15) Uani 1 1 d . . . . .
C20 C 0.3935(6) 0.2915(3) 0.4250(6) 0.0597(17) Uani 1 1 d . . . . .
H20 H 0.402774 0.307295 0.496169 0.072 Uiso 1 1 calc R U . . .
C53 C 0.5499(6) 0.4225(3) 0.6486(4) 0.0525(15) Uani 1 1 d . . . . .
C33 C 0.1505(7) 0.7017(3) 0.0149(5) 0.0631(18) Uani 1 1 d . . . . .
H33 H 0.191666 0.687786 -0.037118 0.076 Uiso 1 1 calc R U . . .
C13 C -0.0342(7) 0.2725(4) 0.4338(7) 0.077(2) Uani 1 1 d . . . . .
H13 H -0.073324 0.227501 0.417146 0.093 Uiso 1 1 calc R U . . .
C39 C 0.4636(6) 0.4172(4) 0.1137(5) 0.0608(17) Uani 1 1 d . . . . .
H39 H 0.398081 0.453297 0.091703 0.073 Uiso 1 1 calc R U . . .
C16 C 0.2890(7) 0.3012(3) 0.2347(6) 0.0596(17) Uani 1 1 d . . . . .
H16 H 0.227154 0.323027 0.172783 0.071 Uiso 1 1 calc R U . . .
C11 C -0.0140(7) 0.3792(4) 0.5272(6) 0.072(2) Uani 1 1 d . . . . .
H11 H -0.037518 0.408309 0.577350 0.086 Uiso 1 1 calc R U . . .
C42 C 0.7080(7) 0.6641(3) 0.3649(5) 0.0640(18) Uani 1 1 d . . . . .
H42 H 0.695024 0.707658 0.394708 0.077 Uiso 1 1 calc R U . . .
C36 C 0.6529(7) 0.3133(4) 0.1732(6) 0.072(2) Uani 1 1 d . . . . .
H36 H 0.719021 0.277423 0.194225 0.086 Uiso 1 1 calc R U . . .
C50 C 0.9581(7) 0.6094(5) 0.7507(6) 0.077(2) Uani 1 1 d . . . . .
H50 H 1.036385 0.634768 0.791434 0.092 Uiso 1 1 calc R U . . .
C38 C 0.4793(8) 0.3713(4) 0.0378(5) 0.080(2) Uani 1 1 d . . . . .
H38 H 0.424089 0.375777 -0.036043 0.096 Uiso 1 1 calc R U . . .
C12 C -0.0691(8) 0.3144(5) 0.5055(7) 0.076(2) Uani 1 1 d . . . . .
H12 H -0.131308 0.298352 0.539850 0.091 Uiso 1 1 calc R U . . .
C43 C 0.8191(8) 0.6531(4) 0.3309(6) 0.079(2) Uani 1 1 d . . . . .
H43 H 0.882724 0.689496 0.336547 0.095 Uiso 1 1 calc R U . . .
C51 C 0.9476(7) 0.5852(4) 0.6508(6) 0.079(2) Uani 1 1 d . . . . .
H51 H 1.016636 0.595581 0.620159 0.095 Uiso 1 1 calc R U . . .
C52 C 0.8369(6) 0.5456(4) 0.5929(5) 0.0623(16) Uani 1 1 d . . . . .
H52 H 0.832143 0.527811 0.523707 0.075 Uiso 1 1 calc R U . . .
C7 C -0.1697(6) 0.4591(4) 0.0296(5) 0.0676(19) Uani 1 1 d . . . . .
H7A H -0.213579 0.423070 0.059711 0.101 Uiso 1 1 calc R U . . .
H7B H -0.169356 0.444854 -0.042633 0.101 Uiso 1 1 calc R U . . .
H7C H -0.219676 0.502953 0.023710 0.101 Uiso 1 1 calc R U . . .
C19 C 0.4687(8) 0.2363(4) 0.4129(7) 0.080(2) Uani 1 1 d . . . . .
H19 H 0.530365 0.214493 0.474864 0.095 Uiso 1 1 calc R U . . .
C49 C 0.8567(8) 0.5973(4) 0.7926(6) 0.085(2) Uani 1 1 d . . . . .
H49 H 0.861873 0.616253 0.861259 0.102 Uiso 1 1 calc R U . . .
C32 C 0.0690(9) 0.7609(4) -0.0044(7) 0.086(2) Uani 1 1 d . . . . .
H32 H 0.056478 0.787523 -0.068446 0.103 Uiso 1 1 calc R U . . .
C27 C 0.2644(7) 0.5486(4) -0.0492(6) 0.0731(19) Uani 1 1 d . . . . .
H27 H 0.178938 0.527301 -0.058911 0.088 Uiso 1 1 calc R U . . .
C48 C 0.7456(7) 0.5575(4) 0.7354(5) 0.075(2) Uani 1 1 d . . . . .
H48 H 0.676542 0.548039 0.766523 0.090 Uiso 1 1 calc R U . . .
C58 C 0.6464(8) 0.3729(4) 0.6972(6) 0.081(2) Uani 1 1 d . . . . .
H58 H 0.734142 0.375277 0.689894 0.097 Uiso 1 1 calc R U . . .
C24 C 0.5160(9) 0.6054(7) -0.0208(9) 0.112(3) Uani 1 1 d . . . . .
H24 H 0.603788 0.624095 -0.010572 0.134 Uiso 1 1 calc R U . . .
C56 C 0.4865(12) 0.3168(5) 0.7681(7) 0.093(3) Uani 1 1 d . . . . .
H56 H 0.464790 0.280015 0.808373 0.112 Uiso 1 1 calc R U . . .
C29 C 0.1112(8) 0.6850(4) 0.1814(7) 0.078(2) Uani 1 1 d . . . . .
H29 H 0.126264 0.659649 0.246950 0.094 Uiso 1 1 calc R U . . .
C37 C 0.5742(8) 0.3191(4) 0.0677(6) 0.074(2) Uani 1 1 d . . . . .
H37 H 0.584633 0.287341 0.015064 0.089 Uiso 1 1 calc R U . . .
C44 C 0.8375(7) 0.5909(5) 0.2897(6) 0.079(2) Uani 1 1 d . . . . .
H44 H 0.913326 0.584428 0.265354 0.095 Uiso 1 1 calc R U . . .
C31 C 0.0075(9) 0.7806(4) 0.0684(9) 0.098(3) Uani 1 1 d . . . . .
H31 H -0.049786 0.820435 0.054264 0.118 Uiso 1 1 calc R U . . .
C54 C 0.4234(7) 0.4190(4) 0.6632(5) 0.0622(17) Uani 1 1 d . . . . .
H54 H 0.357080 0.453626 0.632123 0.075 Uiso 1 1 calc R U . . .
C25 C 0.4506(12) 0.5712(7) -0.1131(9) 0.128(5) Uani 1 1 d . . . . .
H25 H 0.491912 0.566201 -0.167852 0.154 Uiso 1 1 calc R U . . .
C23 C 0.4566(6) 0.6136(5) 0.0594(6) 0.080(2) Uani 1 1 d . . . . .
H23 H 0.502946 0.638832 0.123506 0.096 Uiso 1 1 calc R U . . .
C18 C 0.4554(9) 0.2123(4) 0.3117(8) 0.090(3) Uani 1 1 d . . . . .
H18 H 0.508145 0.173808 0.303006 0.108 Uiso 1 1 calc R U . . .
C17 C 0.3656(8) 0.2438(4) 0.2214(7) 0.081(2) Uani 1 1 d . . . . .
H17 H 0.355673 0.226671 0.150783 0.097 Uiso 1 1 calc R U . . .
C55 C 0.3938(10) 0.3656(5) 0.7225(6) 0.086(2) Uani 1 1 d . . . . .
H55 H 0.306703 0.363369 0.731068 0.103 Uiso 1 1 calc R U . . .
C57 C 0.6148(11) 0.3198(5) 0.7566(7) 0.100(3) Uani 1 1 d . . . . .
H57 H 0.680751 0.285360 0.789647 0.120 Uiso 1 1 calc R U . . .
C26 C 0.3231(10) 0.5434(6) -0.1284(7) 0.103(3) Uani 1 1 d . . . . .
H26 H 0.276154 0.520413 -0.194588 0.124 Uiso 1 1 calc R U . . .
C30 C 0.0275(9) 0.7437(5) 0.1614(9) 0.107(3) Uani 1 1 d . . . . .
H30 H -0.015195 0.757654 0.212473 0.128 Uiso 1 1 calc R U . . .

loop_
_atom_site_aniso_label
_atom_site_aniso_U_11
_atom_site_aniso_U_22
_atom_site_aniso_U_33
_atom_site_aniso_U_23
_atom_site_aniso_U_13
_atom_site_aniso_U_12
I1 0.0538(2) 0.0641(3) 0.1085(4) -0.0197(3) 0.0358(2) 0.0113(2)
Cu1 0.0349(3) 0.0435(4) 0.0532(4) -0.0032(3) 0.0149(3) 0.0053(3)
P1 0.0298(7) 0.0375(8) 0.0395(7) -0.0001(6) 0.0119(5) 0.0022(6)
P2 0.0368(8) 0.0502(10) 0.0406(7) 0.0002(7) 0.0113(6) 0.0063(7)
N1 0.027(2) 0.039(3) 0.042(2) -0.0029(19) 0.0114(18) -0.0009(19)
C1 0.027(2) 0.035(3) 0.040(3) 0.000(2) 0.011(2) 0.003(2)
C2 0.032(3) 0.040(3) 0.048(3) 0.006(3) 0.011(2) -0.005(3)
C9 0.041(3) 0.034(3) 0.050(3) 0.008(3) 0.011(3) -0.003(3)
C34 0.038(3) 0.045(4) 0.048(3) -0.003(3) 0.016(2) 0.001(3)
C4 0.034(3) 0.048(4) 0.051(3) 0.002(3) 0.008(2) -0.005(3)
C40 0.036(3) 0.043(3) 0.046(3) -0.005(3) 0.016(2) 0.001(3)
C6 0.036(3) 0.029(3) 0.043(3) 0.003(2) 0.011(2) 0.000(2)
C5 0.037(3) 0.034(3) 0.055(3) 0.000(3) 0.013(3) -0.007(3)
C14 0.068(4) 0.042(4) 0.083(5) 0.009(3) 0.034(4) -0.006(3)
C3 0.037(3) 0.046(4) 0.052(3) 0.014(3) 0.007(2) 0.003(3)
C46 0.037(3) 0.042(3) 0.044(3) 0.001(2) 0.011(2) 0.009(2)
C15 0.045(3) 0.033(3) 0.062(4) 0.002(3) 0.019(3) 0.000(3)
C28 0.045(3) 0.040(3) 0.057(3) 0.011(3) 0.010(3) -0.011(3)
C41 0.044(3) 0.046(3) 0.061(3) 0.005(3) 0.020(2) -0.006(3)
C21 0.041(3) 0.047(4) 0.051(3) 0.014(3) 0.009(2) -0.002(3)
C35 0.057(4) 0.062(4) 0.055(4) -0.009(3) 0.009(3) 0.019(3)
C8 0.041(3) 0.028(3) 0.047(3) 0.003(2) 0.010(2) -0.006(2)
C45 0.044(3) 0.060(4) 0.076(4) -0.012(3) 0.030(3) -0.012(3)
C10 0.049(4) 0.057(4) 0.072(4) 0.003(3) 0.019(3) -0.001(3)
C22 0.049(4) 0.059(4) 0.067(4) 0.033(3) 0.024(3) 0.012(3)
C47 0.043(3) 0.055(4) 0.041(3) 0.000(3) 0.005(2) 0.013(3)
C20 0.056(4) 0.043(4) 0.078(4) 0.016(3) 0.020(3) 0.011(3)
C53 0.056(4) 0.057(4) 0.043(3) -0.001(3) 0.014(3) 0.004(3)
C33 0.074(5) 0.048(4) 0.057(4) 0.010(3) 0.007(3) -0.004(3)
C13 0.073(5) 0.049(4) 0.116(6) 0.025(4) 0.039(4) -0.006(4)
C39 0.063(4) 0.062(4) 0.054(4) -0.006(3) 0.014(3) 0.015(3)
C16 0.062(4) 0.045(4) 0.073(4) -0.003(3) 0.023(3) -0.005(3)
C11 0.053(4) 0.093(6) 0.077(5) 0.007(4) 0.031(4) 0.013(4)
C42 0.073(5) 0.048(4) 0.073(4) -0.011(3) 0.027(4) -0.011(4)
C36 0.073(5) 0.065(5) 0.076(5) -0.012(4) 0.022(4) 0.028(4)
C50 0.064(4) 0.069(5) 0.079(5) -0.003(5) 0.000(4) -0.014(5)
C38 0.096(6) 0.090(6) 0.044(4) -0.016(4) 0.010(4) 0.022(5)
C12 0.055(5) 0.079(6) 0.101(6) 0.036(5) 0.036(4) 0.009(4)
C43 0.069(5) 0.074(6) 0.098(5) -0.014(4) 0.033(4) -0.038(4)
C51 0.066(5) 0.092(6) 0.075(5) -0.006(4) 0.016(4) -0.022(4)
C52 0.051(4) 0.077(5) 0.053(3) -0.006(3) 0.009(3) -0.009(4)
C7 0.044(3) 0.074(5) 0.067(4) 0.012(3) -0.007(3) -0.006(3)
C19 0.072(5) 0.056(5) 0.104(6) 0.015(4) 0.020(4) 0.021(4)
C49 0.093(6) 0.084(6) 0.059(4) -0.023(4) 0.000(4) 0.003(5)
C32 0.097(6) 0.060(5) 0.087(5) 0.026(4) 0.011(5) 0.014(5)
C27 0.076(5) 0.081(5) 0.070(4) 0.018(4) 0.034(4) 0.013(4)
C48 0.061(4) 0.099(6) 0.061(4) -0.021(4) 0.013(3) 0.003(4)
C58 0.080(5) 0.085(6) 0.075(5) 0.026(4) 0.022(4) 0.021(4)
C24 0.083(6) 0.132(9) 0.144(8) 0.060(8) 0.069(6) 0.014(7)
C56 0.140(9) 0.076(6) 0.065(5) 0.006(4) 0.034(6) -0.027(6)
C29 0.084(5) 0.064(5) 0.102(6) 0.028(4) 0.051(5) 0.011(4)
C37 0.088(6) 0.070(5) 0.069(5) -0.025(4) 0.030(4) 0.003(4)
C44 0.060(4) 0.097(7) 0.093(5) -0.017(5) 0.043(4) -0.024(4)
C31 0.088(6) 0.059(6) 0.149(9) 0.025(6) 0.041(6) 0.024(4)
C54 0.068(4) 0.069(5) 0.053(4) 0.002(3) 0.025(3) -0.001(4)
C25 0.119(9) 0.177(13) 0.122(8) 0.057(8) 0.086(8) 0.047(8)
C23 0.060(4) 0.090(5) 0.099(5) 0.032(5) 0.037(4) -0.003(5)
C18 0.088(6) 0.045(5) 0.138(8) 0.006(5) 0.039(6) 0.026(4)
C17 0.090(6) 0.059(5) 0.107(6) -0.023(4) 0.049(5) -0.001(4)
C55 0.108(7) 0.090(6) 0.073(5) 0.005(5) 0.048(5) -0.019(6)
C57 0.136(9) 0.078(6) 0.079(6) 0.031(5) 0.026(6) 0.021(6)
C26 0.118(8) 0.118(8) 0.088(6) 0.017(6) 0.054(5) 0.041(7)
C30 0.117(8) 0.078(6) 0.162(9) 0.036(6) 0.096(7) 0.031(6)

loop_
_atom_type_symbol
_atom_type_description
_atom_type_scat_dispersion_real
_atom_type_scat_dispersion_imag
_atom_type_scat_source
C C 0.0033 0.0016 'International Tables Vol C Tables 4.2.6.8 and 6.1.1.4'
H H 0.0000 0.0000 'International Tables Vol C Tables 4.2.6.8 and 6.1.1.4'
Cu Cu 0.3201 1.2651 'International Tables Vol C Tables 4.2.6.8 and 6.1.1.4'
I I -0.4742 1.8119 'International Tables Vol C Tables 4.2.6.8 and 6.1.1.4'
N N 0.0061 0.0033 'International Tables Vol C Tables 4.2.6.8 and 6.1.1.4'
P P 0.1023 0.0942 'International Tables Vol C Tables 4.2.6.8 and 6.1.1.4'

loop_
_geom_angle_atom_site_label_1
_geom_angle_atom_site_label_2
_geom_angle_atom_site_label_3
_geom_angle
_geom_angle_site_symmetry_1
_geom_angle_site_symmetry_3
_geom_angle_publ_flag
P2 Cu1 I1 139.09(5) . . ?
N1 Cu1 I1 123.91(11) . . ?
N1 Cu1 P2 96.10(12) . . ?
N1 P1 C34 119.2(2) . . ?
N1 P1 C40 111.6(2) . . ?
N1 P1 C46 109.8(2) . . ?
C34 P1 C40 106.8(3) . . ?
C34 P1 C46 105.7(3) . . ?
C40 P1 C46 102.2(2) . . ?
C46 P2 Cu1 100.46(17) . . ?
C47 P2 Cu1 124.8(2) . . ?
C47 P2 C46 106.9(3) . . ?
C53 P2 Cu1 114.2(2) . . ?
C53 P2 C46 102.8(3) . . ?
C53 P2 C47 105.2(3) . . ?
P1 N1 Cu1 108.9(2) . . ?
C1 N1 Cu1 115.4(3) . . ?
C1 N1 P1 134.4(4) . . ?
C2 C1 N1 120.6(4) . . ?
C6 C1 N1 120.2(4) . . ?
C6 C1 C2 118.8(4) . . ?
C1 C2 C21 122.4(4) . . ?
C3 C2 C1 118.1(5) . . ?
C3 C2 C21 119.4(5) . . ?
C14 C9 C8 122.2(5) . . ?
C14 C9 C10 117.6(6) . . ?
C10 C9 C8 120.2(5) . . ?
C35 C34 P1 122.4(4) . . ?
C35 C34 C39 117.6(6) . . ?
C39 C34 P1 119.9(5) . . ?
C5 C4 C7 121.7(5) . . ?
C3 C4 C5 116.8(5) . . ?
C3 C4 C7 121.4(5) . . ?
C41 C40 P1 120.4(4) . . ?
C41 C40 C45 118.5(5) . . ?
C45 C40 P1 120.7(5) . . ?
C1 C6 C8 120.2(4) . . ?
C5 C6 C1 119.9(5) . . ?
C5 C6 C8 119.9(5) . . ?
C4 C5 C6 122.4(5) . . ?
C4 C5 H5 118.8 . . ?
C6 C5 H5 118.8 . . ?
C9 C14 H14 119.1 . . ?
C9 C14 C13 121.8(7) . . ?
C13 C14 H14 119.1 . . ?
C2 C3 H3 118.1 . . ?
C4 C3 C2 123.8(5) . . ?
C4 C3 H3 118.1 . . ?
P1 C46 P2 110.3(3) . . ?
P1 C46 H46A 109.6 . . ?
P1 C46 H46B 109.6 . . ?
P2 C46 H46A 109.6 . . ?
P2 C46 H46B 109.6 . . ?
H46A C46 H46B 108.1 . . ?
C20 C15 C8 118.9(5) . . ?
C16 C15 C8 123.3(5) . . ?
C16 C15 C20 117.8(6) . . ?
C33 C28 C21 123.1(6) . . ?
C33 C28 C29 117.9(6) . . ?
C29 C28 C21 119.1(5) . . ?
C40 C41 H41 119.2 . . ?
C40 C41 C42 121.5(5) . . ?
C42 C41 H41 119.2 . . ?
C2 C21 C28 112.2(4) . . ?
C2 C21 H21 106.5 . . ?
C2 C21 C22 113.0(5) . . ?
C28 C21 H21 106.5 . . ?
C22 C21 C28 111.7(5) . . ?
C22 C21 H21 106.5 . . ?
C34 C35 H35 119.5 . . ?
C36 C35 C34 121.1(6) . . ?
C36 C35 H35 119.5 . . ?
C9 C8 H8 106.0 . . ?
C6 C8 C9 113.4(4) . . ?
C6 C8 H8 106.0 . . ?
C15 C8 C9 111.0(4) . . ?
C15 C8 C6 113.9(4) . . ?
C15 C8 H8 106.0 . . ?
C40 C45 H45 120.2 . . ?
C44 C45 C40 119.6(6) . . ?
C44 C45 H45 120.2 . . ?
C9 C10 H10 119.6 . . ?
C11 C10 C9 120.8(7) . . ?
C11 C10 H10 119.6 . . ?
C27 C22 C21 122.0(6) . . ?
C23 C22 C21 119.8(6) . . ?
C23 C22 C27 118.2(6) . . ?
C52 C47 P2 123.9(4) . . ?
C52 C47 C48 117.6(6) . . ?
C48 C47 P2 118.1(5) . . ?
C15 C20 H20 118.9 . . ?
C19 C20 C15 122.3(7) . . ?
C19 C20 H20 118.9 . . ?
C58 C53 P2 122.7(5) . . ?
C58 C53 C54 119.0(6) . . ?
C54 C53 P2 118.1(5) . . ?
C28 C33 H33 119.4 . . ?
C28 C33 C32 121.2(7) . . ?
C32 C33 H33 119.4 . . ?
C14 C13 H13 120.1 . . ?
C12 C13 C14 119.7(7) . . ?
C12 C13 H13 120.1 . . ?
C34 C39 H39 119.6 . . ?
C38 C39 C34 120.8(6) . . ?
C38 C39 H39 119.6 . . ?
C15 C16 H16 119.8 . . ?
C15 C16 C17 120.3(7) . . ?
C17 C16 H16 119.8 . . ?
C10 C11 H11 119.7 . . ?
C12 C11 C10 120.6(7) . . ?
C12 C11 H11 119.7 . . ?
C41 C42 H42 120.7 . . ?
C43 C42 C41 118.7(6) . . ?
C43 C42 H42 120.7 . . ?
C35 C36 H36 119.6 . . ?
C37 C36 C35 120.8(7) . . ?
C37 C36 H36 119.6 . . ?
C51 C50 H50 120.1 . . ?
C51 C50 C49 119.9(7) . . ?
C49 C50 H50 120.1 . . ?
C39 C38 H38 119.7 . . ?
C39 C38 C37 120.5(6) . . ?
C37 C38 H38 119.7 . . ?
C13 C12 H12 120.2 . . ?
C11 C12 C13 119.5(7) . . ?
C11 C12 H12 120.2 . . ?
C42 C43 H43 119.8 . . ?
C44 C43 C42 120.3(7) . . ?
C44 C43 H43 119.8 . . ?
C50 C51 H51 119.8 . . ?
C50 C51 C52 120.5(7) . . ?
C52 C51 H51 119.8 . . ?
C47 C52 C51 120.9(6) . . ?
C47 C52 H52 119.5 . . ?
C51 C52 H52 119.5 . . ?
C4 C7 H7A 109.5 . . ?
C4 C7 H7B 109.5 . . ?
C4 C7 H7C 109.5 . . ?
H7A C7 H7B 109.5 . . ?
H7A C7 H7C 109.5 . . ?
H7B C7 H7C 109.5 . . ?
C20 C19 H19 120.1 . . ?
C20 C19 C18 119.7(7) . . ?
C18 C19 H19 120.1 . . ?
C50 C49 H49 119.9 . . ?
C50 C49 C48 120.1(7) . . ?
C48 C49 H49 119.9 . . ?
C33 C32 H32 120.0 . . ?
C31 C32 C33 120.0(7) . . ?
C31 C32 H32 120.0 . . ?
C22 C27 H27 119.9 . . ?
C26 C27 C22 120.3(8) . . ?
C26 C27 H27 119.9 . . ?
C47 C48 C49 121.0(7) . . ?
C47 C48 H48 119.5 . . ?
C49 C48 H48 119.5 . . ?
C53 C58 H58 120.1 . . ?
C53 C58 C57 119.7(8) . . ?
C57 C58 H58 120.1 . . ?
C25 C24 H24 119.7 . . ?
C25 C24 C23 120.6(9) . . ?
C23 C24 H24 119.7 . . ?
C55 C56 H56 119.9 . . ?
C55 C56 C57 120.1(8) . . ?
C57 C56 H56 119.9 . . ?
C28 C29 H29 119.4 . . ?
C28 C29 C30 121.1(7) . . ?
C30 C29 H29 119.4 . . ?
C36 C37 C38 119.3(6) . . ?
C36 C37 H37 120.3 . . ?
C38 C37 H37 120.3 . . ?
C45 C44 H44 119.3 . . ?
C43 C44 C45 121.3(7) . . ?
C43 C44 H44 119.3 . . ?
C32 C31 H31 119.8 . . ?
C32 C31 C30 120.3(8) . . ?
C30 C31 H31 119.8 . . ?
C53 C54 H54 119.8 . . ?
C55 C54 C53 120.4(7) . . ?
C55 C54 H54 119.8 . . ?
C24 C25 H25 119.9 . . ?
C24 C25 C26 120.1(9) . . ?
C26 C25 H25 119.9 . . ?
C22 C23 H23 119.8 . . ?
C24 C23 C22 120.3(8) . . ?
C24 C23 H23 119.8 . . ?
C19 C18 H18 119.9 . . ?
C19 C18 C17 120.3(7) . . ?
C17 C18 H18 119.9 . . ?
C16 C17 H17 120.2 . . ?
C18 C17 C16 119.6(7) . . ?
C18 C17 H17 120.2 . . ?
C56 C55 C54 120.7(8) . . ?
C56 C55 H55 119.7 . . ?
C54 C55 H55 119.7 . . ?
C58 C57 C56 120.1(8) . . ?
C58 C57 H57 120.0 . . ?
C56 C57 H57 120.0 . . ?
C27 C26 C25 120.5(9) . . ?
C27 C26 H26 119.8 . . ?
C25 C26 H26 119.8 . . ?
C29 C30 H30 120.2 . . ?
C31 C30 C29 119.5(8) . . ?
C31 C30 H30 120.2 . . ?

loop_
_geom_bond_atom_site_label_1
_geom_bond_atom_site_label_2
_geom_bond_distance
_geom_bond_site_symmetry_2
_geom_bond_publ_flag
I1 Cu1 2.4215(7) . ?
Cu1 P2 2.2138(15) . ?
Cu1 N1 2.078(4) . ?
P1 N1 1.582(4) . ?
P1 C34 1.795(6) . ?
P1 C40 1.807(6) . ?
P1 C46 1.812(5) . ?
P2 C46 1.842(5) . ?
P2 C47 1.816(6) . ?
P2 C53 1.815(6) . ?
N1 C1 1.421(6) . ?
C1 C2 1.414(7) . ?
C1 C6 1.404(7) . ?
C2 C3 1.398(7) . ?
C2 C21 1.516(7) . ?
C9 C14 1.367(8) . ?
C9 C8 1.536(8) . ?
C9 C10 1.387(9) . ?
C34 C35 1.385(8) . ?
C34 C39 1.387(8) . ?
C4 C5 1.386(7) . ?
C4 C3 1.374(8) . ?
C4 C7 1.504(7) . ?
C40 C41 1.373(9) . ?
C40 C45 1.393(7) . ?
C6 C5 1.390(7) . ?
C6 C8 1.529(7) . ?
C5 H5 0.9500 . ?
C14 H14 0.9500 . ?
C14 C13 1.384(9) . ?
C3 H3 0.9500 . ?
C46 H46A 0.9900 . ?
C46 H46B 0.9900 . ?
C15 C8 1.507(8) . ?
C15 C20 1.396(8) . ?
C15 C16 1.369(8) . ?
C28 C21 1.531(8) . ?
C28 C33 1.371(8) . ?
C28 C29 1.379(10) . ?
C41 H41 0.9500 . ?
C41 C42 1.388(9) . ?
C21 H21 1.0000 . ?
C21 C22 1.527(8) . ?
C35 H35 0.9500 . ?
C35 C36 1.371(9) . ?
C8 H8 1.0000 . ?
C45 H45 0.9500 . ?
C45 C44 1.380(9) . ?
C10 H10 0.9500 . ?
C10 C11 1.378(9) . ?
C22 C27 1.400(10) . ?
C22 C23 1.390(8) . ?
C47 C52 1.376(8) . ?
C47 C48 1.377(8) . ?
C20 H20 0.9500 . ?
C20 C19 1.358(9) . ?
C53 C58 1.380(9) . ?
C53 C54 1.392(8) . ?
C33 H33 0.9500 . ?
C33 C32 1.392(10) . ?
C13 H13 0.9500 . ?
C13 C12 1.368(11) . ?
C39 H39 0.9500 . ?
C39 C38 1.372(9) . ?
C16 H16 0.9500 . ?
C16 C17 1.405(10) . ?
C11 H11 0.9500 . ?
C11 C12 1.363(11) . ?
C42 H42 0.9500 . ?
C42 C43 1.383(10) . ?
C36 H36 0.9500 . ?
C36 C37 1.356(9) . ?
C50 H50 0.9500 . ?
C50 C51 1.350(10) . ?
C50 C49 1.357(10) . ?
C38 H38 0.9500 . ?
C38 C37 1.373(10) . ?
C12 H12 0.9500 . ?
C43 H43 0.9500 . ?
C43 C44 1.349(10) . ?
C51 H51 0.9500 . ?
C51 C52 1.383(9) . ?
C52 H52 0.9500 . ?
C7 H7A 0.9800 . ?
C7 H7B 0.9800 . ?
C7 H7C 0.9800 . ?
C19 H19 0.9500 . ?
C19 C18 1.360(11) . ?
C49 H49 0.9500 . ?
C49 C48 1.385(10) . ?
C32 H32 0.9500 . ?
C32 C31 1.359(11) . ?
C27 H27 0.9500 . ?
C27 C26 1.362(10) . ?
C48 H48 0.9500 . ?
C58 H58 0.9500 . ?
C58 C57 1.383(11) . ?
C24 H24 0.9500 . ?
C24 C25 1.344(14) . ?
C24 C23 1.385(11) . ?
C56 H56 0.9500 . ?
C56 C55 1.339(12) . ?
C56 C57 1.393(12) . ?
C29 H29 0.9500 . ?
C29 C30 1.398(11) . ?
C37 H37 0.9500 . ?
C44 H44 0.9500 . ?
C31 H31 0.9500 . ?
C31 C30 1.361(12) . ?
C54 H54 0.9500 . ?
C54 C55 1.378(10) . ?
C25 H25 0.9500 . ?
C25 C26 1.385(14) . ?
C23 H23 0.9500 . ?
C18 H18 0.9500 . ?
C18 C17 1.381(11) . ?
C17 H17 0.9500 . ?
C55 H55 0.9500 . ?
C57 H57 0.9500 . ?
C26 H26 0.9500 . ?
C30 H30 0.9500 . ?

loop_
_geom_torsion_atom_site_label_1
_geom_torsion_atom_site_label_2
_geom_torsion_atom_site_label_3
_geom_torsion_atom_site_label_4
_geom_torsion
_geom_torsion_site_symmetry_1
_geom_torsion_site_symmetry_2
_geom_torsion_site_symmetry_3
_geom_torsion_site_symmetry_4
_geom_torsion_publ_flag
Cu1 P2 C46 P1 20.6(3) . . . . ?
Cu1 P2 C47 C52 -92.0(6) . . . . ?
Cu1 P2 C47 C48 81.4(6) . . . . ?
Cu1 P2 C53 C58 165.4(5) . . . . ?
Cu1 P2 C53 C54 -10.0(6) . . . . ?
Cu1 N1 C1 C2 100.5(5) . . . . ?
Cu1 N1 C1 C6 -72.4(5) . . . . ?
P1 N1 C1 C2 -93.9(6) . . . . ?
P1 N1 C1 C6 93.2(6) . . . . ?
P1 C34 C35 C36 -176.9(6) . . . . ?
P1 C34 C39 C38 177.1(6) . . . . ?
P1 C40 C41 C42 171.8(4) . . . . ?
P1 C40 C45 C44 -173.7(5) . . . . ?
P2 C47 C52 C51 172.6(6) . . . . ?
P2 C47 C48 C49 -172.8(6) . . . . ?
P2 C53 C58 C57 -173.5(6) . . . . ?
P2 C53 C54 C55 173.6(6) . . . . ?
N1 P1 C34 C35 -142.0(5) . . . . ?
N1 P1 C34 C39 42.4(6) . . . . ?
N1 P1 C40 C41 29.4(5) . . . . ?
N1 P1 C40 C45 -158.3(4) . . . . ?
N1 P1 C46 P2 -40.2(4) . . . . ?
N1 C1 C2 C3 -175.7(5) . . . . ?
N1 C1 C2 C21 1.5(8) . . . . ?
N1 C1 C6 C5 176.2(5) . . . . ?
N1 C1 C6 C8 -2.4(7) . . . . ?
C1 C2 C3 C4 -0.8(9) . . . . ?
C1 C2 C21 C28 -136.2(5) . . . . ?
C1 C2 C21 C22 96.4(6) . . . . ?
C1 C6 C5 C4 -0.2(8) . . . . ?
C1 C6 C8 C9 147.2(5) . . . . ?
C1 C6 C8 C15 -84.7(6) . . . . ?
C2 C1 C6 C5 3.2(7) . . . . ?
C2 C1 C6 C8 -175.4(5) . . . . ?
C2 C21 C22 C27 42.0(7) . . . . ?
C2 C21 C22 C23 -141.6(6) . . . . ?
C9 C14 C13 C12 -1.5(11) . . . . ?
C9 C10 C11 C12 -1.8(11) . . . . ?
C34 P1 N1 Cu1 160.6(2) . . . . ?
C34 P1 N1 C1 -5.7(6) . . . . ?
C34 P1 C40 C41 161.3(4) . . . . ?
C34 P1 C40 C45 -26.4(5) . . . . ?
C34 P1 C46 P2 -169.9(3) . . . . ?
C34 C35 C36 C37 0.4(12) . . . . ?
C34 C39 C38 C37 -0.6(12) . . . . ?
C40 P1 N1 Cu1 -74.1(3) . . . . ?
C40 P1 N1 C1 119.6(5) . . . . ?
C40 P1 C34 C35 90.5(6) . . . . ?
C40 P1 C34 C39 -85.2(5) . . . . ?
C40 P1 C46 P2 78.5(3) . . . . ?
C40 C41 C42 C43 1.6(10) . . . . ?
C40 C45 C44 C43 2.2(11) . . . . ?
C6 C1 C2 C3 -2.7(8) . . . . ?
C6 C1 C2 C21 174.5(5) . . . . ?
C5 C4 C3 C2 3.7(9) . . . . ?
C5 C6 C8 C9 -31.4(7) . . . . ?
C5 C6 C8 C15 96.8(6) . . . . ?
C14 C9 C8 C6 101.6(6) . . . . ?
C14 C9 C8 C15 -28.1(7) . . . . ?
C14 C9 C10 C11 1.5(9) . . . . ?
C14 C13 C12 C11 1.1(11) . . . . ?
C3 C2 C21 C28 40.9(7) . . . . ?
C3 C2 C21 C22 -86.4(6) . . . . ?
C3 C4 C5 C6 -3.2(9) . . . . ?
C46 P1 N1 Cu1 38.6(3) . . . . ?
C46 P1 N1 C1 -127.7(5) . . . . ?
C46 P1 C34 C35 -17.9(6) . . . . ?
C46 P1 C34 C39 166.4(5) . . . . ?
C46 P1 C40 C41 -87.9(5) . . . . ?
C46 P1 C40 C45 84.3(5) . . . . ?
C46 P2 C47 C52 24.3(6) . . . . ?
C46 P2 C47 C48 -162.4(5) . . . . ?
C46 P2 C53 C58 57.5(6) . . . . ?
C46 P2 C53 C54 -117.8(5) . . . . ?
C15 C20 C19 C18 -0.9(11) . . . . ?
C15 C16 C17 C18 -0.1(11) . . . . ?
C28 C21 C22 C27 -85.6(7) . . . . ?
C28 C21 C22 C23 90.8(7) . . . . ?
C28 C33 C32 C31 -1.2(12) . . . . ?
C28 C29 C30 C31 -1.0(14) . . . . ?
C41 C40 C45 C44 -1.3(9) . . . . ?
C41 C42 C43 C44 -0.7(11) . . . . ?
C21 C2 C3 C4 -178.1(5) . . . . ?
C21 C28 C33 C32 -179.5(6) . . . . ?
C21 C28 C29 C30 -179.4(7) . . . . ?
C21 C22 C27 C26 174.3(7) . . . . ?
C21 C22 C23 C24 -176.7(7) . . . . ?
C35 C34 C39 C38 1.3(10) . . . . ?
C35 C36 C37 C38 0.3(12) . . . . ?
C8 C9 C14 C13 177.0(6) . . . . ?
C8 C9 C10 C11 -175.5(6) . . . . ?
C8 C6 C5 C4 178.4(5) . . . . ?
C8 C15 C20 C19 179.1(6) . . . . ?
C8 C15 C16 C17 -178.5(6) . . . . ?
C45 C40 C41 C42 -0.6(8) . . . . ?
C10 C9 C14 C13 0.2(9) . . . . ?
C10 C9 C8 C6 -81.6(6) . . . . ?
C10 C9 C8 C15 148.7(5) . . . . ?
C10 C11 C12 C13 0.5(12) . . . . ?
C22 C27 C26 C25 3.1(13) . . . . ?
C47 P2 C46 P1 -110.9(3) . . . . ?
C47 P2 C53 C58 -54.2(6) . . . . ?
C47 P2 C53 C54 130.4(5) . . . . ?
C20 C15 C8 C9 -70.3(6) . . . . ?
C20 C15 C8 C6 160.4(5) . . . . ?
C20 C15 C16 C17 -1.0(9) . . . . ?
C20 C19 C18 C17 -0.2(13) . . . . ?
C53 P2 C46 P1 138.6(3) . . . . ?
C53 P2 C47 C52 133.1(6) . . . . ?
C53 P2 C47 C48 -53.6(6) . . . . ?
C53 C58 C57 C56 -0.6(13) . . . . ?
C53 C54 C55 C56 0.9(12) . . . . ?
C33 C28 C21 C2 -124.2(6) . . . . ?
C33 C28 C21 C22 3.8(8) . . . . ?
C33 C28 C29 C30 1.3(11) . . . . ?
C33 C32 C31 C30 1.5(14) . . . . ?
C39 C34 C35 C36 -1.2(10) . . . . ?
C39 C38 C37 C36 -0.2(13) . . . . ?
C16 C15 C8 C9 107.2(6) . . . . ?
C16 C15 C8 C6 -22.2(7) . . . . ?
C16 C15 C20 C19 1.5(9) . . . . ?
C42 C43 C44 C45 -1.2(13) . . . . ?
C50 C51 C52 C47 1.8(12) . . . . ?
C50 C49 C48 C47 -2.1(13) . . . . ?
C51 C50 C49 C48 3.1(13) . . . . ?
C52 C47 C48 C49 1.0(11) . . . . ?
C7 C4 C5 C6 179.7(6) . . . . ?
C7 C4 C3 C2 -179.2(6) . . . . ?
C19 C18 C17 C16 0.7(12) . . . . ?
C49 C50 C51 C52 -3.0(13) . . . . ?
C32 C31 C30 C29 -0.4(15) . . . . ?
C27 C22 C23 C24 -0.1(11) . . . . ?
C48 C47 C52 C51 -0.8(10) . . . . ?
C58 C53 C54 C55 -2.0(10) . . . . ?
C24 C25 C26 C27 -1.8(16) . . . . ?
C29 C28 C21 C2 56.5(7) . . . . ?
C29 C28 C21 C22 -175.5(6) . . . . ?
C29 C28 C33 C32 -0.1(10) . . . . ?
C54 C53 C58 C57 1.8(11) . . . . ?
C25 C24 C23 C22 1.5(15) . . . . ?
C23 C22 C27 C26 -2.1(11) . . . . ?
C23 C24 C25 C26 -0.5(17) . . . . ?
C55 C56 C57 C58 -0.6(14) . . . . ?
C57 C56 C55 C54 0.4(13) . . . . ?
